data_4500264
loop_
_publ_author_name
'Li, Baiyan'
'Yang, Fen'
'Li, Guanghua'
'Liu, Dan'
'Zhou, Qi'
'Shi, Zhan'
'Feng, Shouhua'

_publ_section_title
;
 Construction of Coordination Polymers Based on Bent
 4-Amino-3,5-bis(3-carboxyphenyl)-1,2,4-triazole Ligand: Diverse
 Structural Topology and Photoluminescent and Magnetic Properties
;
_journal_issue 5
_journal_name_full 'Crystal Growth &amp; Design'
_journal_page_first 1475
_journal_paper_doi 10.1021/cg101335a
_journal_volume 11
_journal_year 2011
_chemical_formula_moiety 'C32 H35 Cd2 N8 O15.50'
_chemical_formula_sum 'C32 H35 Cd2 N8 O15.5'
_chemical_formula_weight 1004.48
_chemical_melting_point ?
_chemical_name_systematic
; 
 ? 
;
_space_group_IT_number 14
_symmetry_cell_setting monoclinic
_symmetry_space_group_name_Hall '-P 2ybc'
_symmetry_space_group_name_H-M 'P 1 21/c 1'
_atom_sites_solution_hydrogens geom
_atom_sites_solution_primary direct
_atom_sites_solution_secondary difmap
_audit_creation_method SHELXL-97
_cell_angle_alpha 90.00
_cell_angle_beta 93.06(3)
_cell_angle_gamma 90.00
_cell_formula_units_Z 4
_cell_length_a 7.3126(15)
_cell_length_b 31.409(6)
_cell_length_c 15.622(3)
_cell_measurement_reflns_used 6070
_cell_measurement_temperature 293(2)
_cell_measurement_theta_max 25.00
_cell_measurement_theta_min 8.17
_cell_volume 3583.0(12)
_computing_cell_refinement Process-auto
_computing_data_collection Process-auto
_computing_data_reduction Process-auto
_computing_structure_refinement 'SHELXL-97 (Sheldrick, 1997)'
_computing_structure_solution 'SHELXS-97 (Sheldrick, 1990)'
_diffrn_ambient_temperature 293(2)
_diffrn_detector_area_resol_mean 10.0
_diffrn_measured_fraction_theta_full 0.961
_diffrn_measured_fraction_theta_max 0.961
_diffrn_measurement_device_type 'Rigaku RAXIS-RAPID'
_diffrn_measurement_method omega-scan
_diffrn_radiation_monochromator graphite
_diffrn_radiation_source 'fine-focus sealed tube'
_diffrn_radiation_type MoK\a
_diffrn_radiation_wavelength 0.71073
_diffrn_reflns_av_R_equivalents 0.0863
_diffrn_reflns_av_sigmaI/netI 0.0680
_diffrn_reflns_limit_h_max 8
_diffrn_reflns_limit_h_min -8
_diffrn_reflns_limit_k_max 37
_diffrn_reflns_limit_k_min -37
_diffrn_reflns_limit_l_max 18
_diffrn_reflns_limit_l_min -18
_diffrn_reflns_number 26019
_diffrn_reflns_theta_full 25.00
_diffrn_reflns_theta_max 25.00
_diffrn_reflns_theta_min 8.17
_diffrn_standards_decay_% 0
_diffrn_standards_interval_count 0
_diffrn_standards_interval_time 0
_diffrn_standards_number 0
_exptl_absorpt_coefficient_mu 1.274
_exptl_absorpt_correction_T_max 0.7418
_exptl_absorpt_correction_T_min 0.7141
_exptl_absorpt_correction_type empirical
_exptl_absorpt_process_details Process-auto
_exptl_crystal_colour colourless
_exptl_crystal_density_diffrn 1.862
_exptl_crystal_density_meas ?
_exptl_crystal_density_method 'not measured'
_exptl_crystal_description block
_exptl_crystal_F_000 2012
_exptl_crystal_size_max 0.27
_exptl_crystal_size_mid 0.26
_exptl_crystal_size_min 0.24
_refine_diff_density_max 3.465
_refine_diff_density_min -1.446
_refine_diff_density_rms 0.151
_refine_ls_extinction_method none
_refine_ls_goodness_of_fit_ref 1.073
_refine_ls_hydrogen_treatment mixed
_refine_ls_matrix_type full
_refine_ls_number_parameters 571
_refine_ls_number_reflns 6070
_refine_ls_number_restraints 26
_refine_ls_restrained_S_all 1.072
_refine_ls_R_factor_all 0.0875
_refine_ls_R_factor_gt 0.0615
_refine_ls_shift/su_max 0.002
_refine_ls_shift/su_mean 0.000
_refine_ls_structure_factor_coef Fsqd
_refine_ls_weighting_details 'calc w=1/[\s^2^(Fo^2^)+(0.0970P)^2^+0.2188P] where P=(Fo^2^+2Fc^2^)/3'
_refine_ls_weighting_scheme calc
_refine_ls_wR_factor_gt 0.1536
_refine_ls_wR_factor_ref 0.1648
_reflns_number_gt 4434
_reflns_number_total 6070
_reflns_threshold_expression >2sigma(I)
_cod_data_source_file cg101335a_si_002.cif
_cod_data_source_block compound-7
_cod_depositor_comments
;
The following automatic conversions were performed:

'_chemical_melting_point' value 'not measured' was changed to '?' -
the value is undefined or not given.

Automatic conversion script
Id: cif_fix_values 1715 2011-07-08 13:25:40Z adriana 

The following automatic conversions were performed:

'_exptl_crystal_density_meas' value 'none' was changed to '?' - the
value is perceived as not measured.

Automatic conversion script
Id: cif_fix_values 3008 2015-01-20 13:52:24Z robertas 
;
_cod_original_cell_volume 3582.8(12)
_cod_original_sg_symbol_H-M P2(1)/c
_cod_original_formula_sum 'C32 H35 Cd2 N8 O15.50'
_cod_database_code 4500264

loop_
_symmetry_equiv_pos_as_xyz
'x, y, z'
'-x, y+1/2, -z+1/2'
'-x, -y, -z'
'x, -y-1/2, z-1/2'

loop_
_atom_site_label
_atom_site_type_symbol
_atom_site_fract_x
_atom_site_fract_y
_atom_site_fract_z
_atom_site_U_iso_or_equiv
_atom_site_adp_type
_atom_site_occupancy
_atom_site_symmetry_multiplicity
_atom_site_calc_flag
_atom_site_refinement_flags
Cd1 Cd 0.79334(8) 0.313815(16) 0.51776(3) 0.0300(2) Uani 1 1 d .
Cd2 Cd 0.74557(6) 0.563998(15) 0.00054(3) 0.02259(19) Uani 1 1 d .
O1 O 0.9276(7) 0.23381(15) 0.1075(3) 0.0336(11) Uani 1 1 d .
O2 O 0.9474(7) 0.17234(15) 0.1764(3) 0.0370(12) Uani 1 1 d .
O3 O 0.8260(6) 0.50556(14) 0.0954(3) 0.0270(10) Uani 1 1 d .
O4 O 0.8721(6) 0.57076(14) 0.1427(3) 0.0272(10) Uani 1 1 d .
O5 O 0.6758(7) 0.24744(19) 0.9314(3) 0.0457(14) Uani 1 1 d .
O6 O 0.6163(9) 0.1839(2) 0.8879(5) 0.0642(19) Uani 1 1 d .
O7 O 0.6752(7) 0.51081(15) 0.9015(3) 0.0334(11) Uani 1 1 d .
O8 O 0.6047(7) 0.57482(16) 0.8532(3) 0.0345(12) Uani 1 1 d .
O9 O 0.4491(7) 0.56496(15) 0.0504(3) 0.0329(11) Uani 1 1 d D
H9A H 0.384(12) 0.578(2) 0.012(5) 0.080 Uiso 1 1 d D
H9B H 0.413(13) 0.5398(13) 0.057(6) 0.080 Uiso 1 1 d D
O10 O 1.0434(8) 0.56862(15) -0.0421(3) 0.0390(13) Uani 1 1 d D
H10A H 1.115(11) 0.5875(19) -0.062(7) 0.080 Uiso 1 1 d D
H10B H 1.096(11) 0.5445(13) -0.046(7) 0.080 Uiso 1 1 d D
O11 O 0.7162(8) 0.63569(17) 0.0057(4) 0.0448(14) Uani 1 1 d D
H11A H 0.790(11) 0.651(2) -0.021(6) 0.080 Uiso 1 1 d D
H11B H 0.637(8) 0.651(2) 0.028(5) 0.080 Uiso 1 1 d D
N1 N 0.9715(8) 0.35475(17) 0.4388(3) 0.0293(13) Uani 1 1 d .
N2 N 0.9620(8) 0.39880(17) 0.4380(3) 0.0265(12) Uani 1 1 d .
N3 N 1.0434(7) 0.37613(16) 0.3121(3) 0.0203(11) Uani 1 1 d .
N4 N 1.1126(9) 0.37448(18) 0.2303(4) 0.0327(14) Uani 1 1 d .
H4A H 1.1465 0.3505 0.2096 0.080 Uiso 1 1 calc .
H4B H 1.1213 0.3974 0.2007 0.080 Uiso 1 1 calc .
N5 N 0.5809(8) 0.35141(18) 0.5834(3) 0.0284(13) Uani 1 1 d .
N6 N 0.5737(8) 0.39557(18) 0.5751(3) 0.0275(13) Uani 1 1 d .
N7 N 0.4831(8) 0.37664(17) 0.7019(3) 0.0254(12) Uani 1 1 d .
N8 N 0.4140(8) 0.37722(16) 0.7844(4) 0.0279(13) Uani 1 1 d .
H8A H 0.3940 0.3537 0.8104 0.080 Uiso 1 1 calc .
H8B H 0.3918 0.4011 0.8087 0.080 Uiso 1 1 calc .
C1 C 1.0251(9) 0.3416(2) 0.3629(4) 0.0237(14) Uani 1 1 d .
C2 C 1.0061(8) 0.4113(2) 0.3615(4) 0.0204(13) Uani 1 1 d .
C3 C 1.0604(9) 0.2977(2) 0.3428(4) 0.0231(14) Uani 1 1 d .
C4 C 1.0020(9) 0.2776(2) 0.2663(4) 0.0240(14) Uani 1 1 d .
H4 H 0.9410 0.2931 0.2228 0.080 Uiso 1 1 calc .
C5 C 1.0360(9) 0.2339(2) 0.2555(4) 0.0244(14) Uani 1 1 d .
C6 C 1.1285(9) 0.2115(2) 0.3204(5) 0.0283(15) Uani 1 1 d .
H6 H 1.1488 0.1824 0.3138 0.080 Uiso 1 1 calc .
C7 C 1.1914(10) 0.2315(2) 0.3951(5) 0.0332(16) Uani 1 1 d .
H7 H 1.2584 0.2164 0.4372 0.080 Uiso 1 1 calc .
C8 C 1.1549(9) 0.2736(2) 0.4068(4) 0.0262(15) Uani 1 1 d .
H8 H 1.1934 0.2866 0.4581 0.080 Uiso 1 1 calc .
C9 C 0.9671(10) 0.2113(2) 0.1754(5) 0.0312(16) Uani 1 1 d .
C10 C 1.0151(8) 0.4563(2) 0.3361(4) 0.0207(13) Uani 1 1 d .
C11 C 0.9523(8) 0.47131(19) 0.2565(4) 0.0198(13) Uani 1 1 d .
H11 H 0.9111 0.4523 0.2141 0.080 Uiso 1 1 calc .
C12 C 0.9511(8) 0.51462(19) 0.2401(4) 0.0186(13) Uani 1 1 d .
C13 C 1.0071(8) 0.5431(2) 0.3041(4) 0.0216(14) Uani 1 1 d .
H13 H 1.0014 0.5722 0.2934 0.080 Uiso 1 1 calc .
C14 C 1.0713(9) 0.5286(2) 0.3839(4) 0.0234(14) Uani 1 1 d .
H14 H 1.1107 0.5477 0.4263 0.080 Uiso 1 1 calc .
C15 C 1.0761(8) 0.4856(2) 0.3996(4) 0.0221(14) Uani 1 1 d .
H15 H 1.1203 0.4757 0.4528 0.080 Uiso 1 1 calc .
C16 C 0.8824(9) 0.5309(2) 0.1539(4) 0.0230(14) Uani 1 1 d .
C17 C 0.5216(9) 0.3407(2) 0.6592(4) 0.0268(15) Uani 1 1 d .
C18 C 0.5167(9) 0.4099(2) 0.6482(4) 0.0235(14) Uani 1 1 d .
C19 C 0.5053(9) 0.2965(2) 0.6866(4) 0.0295(16) Uani 1 1 d .
C20 C 0.5616(9) 0.2826(2) 0.7684(4) 0.0286(15) Uani 1 1 d .
H20 H 0.6067 0.3021 0.8092 0.080 Uiso 1 1 calc .
C21 C 0.5502(10) 0.2396(2) 0.7891(5) 0.0343(17) Uani 1 1 d .
C22 C 0.4829(12) 0.2105(2) 0.7287(5) 0.0435(19) Uani 1 1 d .
H22 H 0.4718 0.1820 0.7435 0.080 Uiso 1 1 calc .
C23 C 0.4341(14) 0.2234(3) 0.6491(5) 0.051(2) Uani 1 1 d .
H23 H 0.3957 0.2034 0.6082 0.080 Uiso 1 1 calc .
C24 C 0.4392(12) 0.2660(3) 0.6260(5) 0.0434(19) Uani 1 1 d .
H24 H 0.3995 0.2744 0.5711 0.080 Uiso 1 1 calc .
C25 C 0.6155(11) 0.2228(3) 0.8743(5) 0.0395(19) Uani 1 1 d .
C26 C 0.4934(9) 0.4555(2) 0.6668(4) 0.0247(14) Uani 1 1 d .
C27 C 0.5548(8) 0.4730(2) 0.7454(4) 0.0215(14) Uani 1 1 d .
H27 H 0.6027 0.4553 0.7889 0.080 Uiso 1 1 calc .
C28 C 0.5447(8) 0.5161(2) 0.7585(4) 0.0222(14) Uani 1 1 d .
C29 C 0.4740(9) 0.5431(2) 0.6925(4) 0.0262(15) Uani 1 1 d .
H29 H 0.4660 0.5723 0.7016 0.080 Uiso 1 1 calc D
C30 C 0.4162(9) 0.5256(2) 0.6136(4) 0.0295(16) Uani 1 1 d .
H30 H 0.3726 0.5432 0.5691 0.080 Uiso 1 1 calc .
C31 C 0.4240(9) 0.4825(2) 0.6021(4) 0.0242(14) Uani 1 1 d .
H31 H 0.3821 0.4710 0.5499 0.080 Uiso 1 1 calc .
C32 C 0.6110(9) 0.5347(2) 0.8425(4) 0.0269(15) Uani 1 1 d .
O1W O 0.8253(8) 0.37219(16) 0.8287(4) 0.0432(14) Uani 1 1 d D
H1A H 0.894(11) 0.394(2) 0.836(6) 0.080 Uiso 1 1 d D
H1B H 0.870(12) 0.358(3) 0.788(5) 0.080 Uiso 1 1 d D
O2W O 0.3471(9) 0.66793(18) 0.0334(4) 0.0523(15) Uani 1 1 d D
H2A H 0.323(15) 0.6940(13) 0.050(5) 0.080 Uiso 1 1 d D
H2B H 0.379(10) 0.671(3) -0.020(2) 0.080 Uiso 1 1 d D
O3W O 1.0165(11) 0.31758(19) 0.0608(5) 0.0646(18) Uani 1 1 d D
H3A H 1.030(11) 0.2913(11) 0.074(7) 0.080 Uiso 1 1 d D
H3B H 0.901(4) 0.323(3) 0.058(8) 0.080 Uiso 1 1 d D
O4W O 0.7268(9) 0.3801(2) 0.1319(5) 0.0644(18) Uani 1 1 d D
H4C H 0.698(13) 0.370(3) 0.189(4) 0.080 Uiso 1 1 d D
H4D H 0.624(9) 0.394(3) 0.123(6) 0.080 Uiso 1 1 d D
O5W O 0.601(2) 0.6220(5) 0.6006(12) 0.088(5) Uani 0.50 1 d PD
H5A H 0.525(17) 0.642(3) 0.594(15) 0.080 Uiso 0.50 1 d PD
H5B H 0.545(19) 0.598(2) 0.593(2) 0.080 Uiso 0.50 1 d PD

loop_
_atom_site_aniso_label
_atom_site_aniso_U_11
_atom_site_aniso_U_22
_atom_site_aniso_U_33
_atom_site_aniso_U_23
_atom_site_aniso_U_13
_atom_site_aniso_U_12
Cd1 0.0507(4) 0.0203(3) 0.0205(3) 0.0027(2) 0.0156(2) 0.0037(2)
Cd2 0.0363(3) 0.0174(3) 0.0137(3) 0.00017(16) -0.0021(2) 0.00032(19)
O1 0.046(3) 0.032(3) 0.023(3) -0.003(2) 0.005(2) -0.002(2)
O2 0.054(3) 0.023(3) 0.034(3) -0.007(2) 0.002(2) 0.002(2)
O3 0.043(3) 0.022(2) 0.016(2) -0.0019(18) -0.006(2) 0.007(2)
O4 0.042(3) 0.024(2) 0.015(2) 0.0004(18) -0.003(2) 0.003(2)
O5 0.051(3) 0.061(4) 0.027(3) 0.019(3) 0.016(3) 0.022(3)
O6 0.062(4) 0.053(4) 0.079(5) 0.040(3) 0.016(3) 0.016(3)
O7 0.047(3) 0.035(3) 0.018(2) -0.004(2) -0.006(2) -0.003(2)
O8 0.048(3) 0.033(3) 0.021(3) -0.005(2) 0.000(2) -0.004(2)
O9 0.048(3) 0.027(3) 0.024(3) 0.002(2) 0.007(2) -0.007(2)
O10 0.063(3) 0.018(2) 0.038(3) -0.001(2) 0.019(3) 0.001(2)
O11 0.055(3) 0.029(3) 0.050(4) -0.002(2) -0.003(3) 0.004(3)
N1 0.048(3) 0.020(3) 0.021(3) 0.002(2) 0.011(3) 0.004(3)
N2 0.038(3) 0.025(3) 0.017(3) -0.002(2) 0.005(2) -0.004(2)
N3 0.024(3) 0.026(3) 0.012(3) 0.001(2) 0.006(2) 0.000(2)
N4 0.049(4) 0.033(3) 0.018(3) 0.002(2) 0.018(3) 0.007(3)
N5 0.043(3) 0.031(3) 0.011(3) -0.002(2) 0.006(2) 0.002(3)
N6 0.036(3) 0.031(3) 0.016(3) 0.004(2) 0.009(2) 0.006(3)
N7 0.034(3) 0.030(3) 0.013(3) 0.001(2) 0.007(2) 0.004(2)
N8 0.041(3) 0.023(3) 0.022(3) 0.001(2) 0.017(3) -0.002(2)
C1 0.037(4) 0.020(3) 0.014(3) 0.001(3) 0.001(3) 0.005(3)
C2 0.025(3) 0.024(3) 0.013(3) 0.002(3) 0.005(3) -0.002(3)
C3 0.030(3) 0.024(3) 0.015(3) 0.002(3) 0.004(3) 0.001(3)
C4 0.028(3) 0.027(4) 0.018(3) 0.002(3) 0.007(3) -0.009(3)
C5 0.026(3) 0.029(4) 0.019(3) -0.002(3) 0.009(3) -0.002(3)
C6 0.026(3) 0.026(4) 0.034(4) 0.005(3) 0.009(3) -0.002(3)
C7 0.036(4) 0.036(4) 0.028(4) 0.003(3) 0.002(3) 0.006(3)
C8 0.028(3) 0.036(4) 0.015(3) -0.002(3) 0.004(3) 0.002(3)
C9 0.041(4) 0.026(4) 0.029(4) -0.008(3) 0.015(3) -0.002(3)
C10 0.024(3) 0.024(3) 0.015(3) 0.000(3) 0.007(3) 0.001(3)
C11 0.026(3) 0.020(3) 0.013(3) -0.003(2) 0.001(3) 0.005(3)
C12 0.022(3) 0.022(3) 0.012(3) 0.000(2) 0.002(2) 0.001(3)
C13 0.025(3) 0.025(3) 0.016(3) 0.001(3) 0.007(3) 0.003(3)
C14 0.031(3) 0.024(3) 0.015(3) -0.004(3) 0.004(3) -0.002(3)
C15 0.022(3) 0.028(4) 0.016(3) 0.003(3) -0.002(3) 0.003(3)
C16 0.030(3) 0.024(4) 0.016(3) 0.000(3) 0.002(3) 0.007(3)
C17 0.028(3) 0.036(4) 0.016(3) -0.002(3) 0.001(3) 0.007(3)
C18 0.028(3) 0.033(4) 0.009(3) 0.005(3) 0.000(3) 0.003(3)
C19 0.030(3) 0.041(4) 0.018(3) 0.006(3) 0.010(3) 0.001(3)
C20 0.028(3) 0.037(4) 0.021(4) 0.003(3) 0.005(3) 0.007(3)
C21 0.036(4) 0.038(4) 0.031(4) 0.012(3) 0.021(3) 0.007(3)
C22 0.060(5) 0.034(4) 0.038(5) -0.002(3) 0.015(4) -0.010(4)
C23 0.078(6) 0.042(5) 0.033(5) 0.001(4) 0.005(4) -0.013(5)
C24 0.051(5) 0.053(5) 0.026(4) 0.001(4) 0.007(4) -0.011(4)
C25 0.042(4) 0.046(5) 0.031(4) 0.015(4) 0.003(4) 0.015(4)
C26 0.022(3) 0.036(4) 0.017(3) -0.005(3) 0.006(3) 0.001(3)
C27 0.020(3) 0.032(4) 0.013(3) 0.001(3) 0.005(3) -0.003(3)
C28 0.022(3) 0.030(4) 0.014(3) -0.001(3) 0.003(3) 0.001(3)
C29 0.033(4) 0.026(4) 0.020(3) 0.003(3) 0.005(3) 0.000(3)
C30 0.025(3) 0.047(5) 0.017(3) 0.010(3) -0.001(3) 0.010(3)
C31 0.027(3) 0.035(4) 0.010(3) -0.003(3) -0.002(3) -0.001(3)
C32 0.030(4) 0.036(4) 0.014(3) 0.001(3) 0.005(3) -0.004(3)
O1W 0.050(3) 0.030(3) 0.049(4) -0.005(2) -0.006(3) -0.005(2)
O2W 0.077(4) 0.048(3) 0.032(3) -0.004(3) 0.003(3) 0.001(3)
O3W 0.101(5) 0.036(3) 0.058(4) 0.014(3) 0.016(4) 0.005(3)
O4W 0.063(4) 0.049(4) 0.081(5) -0.002(3) 0.008(4) -0.002(3)
O5W 0.081(10) 0.084(11) 0.098(13) 0.021(9) -0.011(9) 0.013(9)

loop_
_atom_type_symbol
_atom_type_description
_atom_type_scat_dispersion_real
_atom_type_scat_dispersion_imag
_atom_type_scat_source
C C 0.0033 0.0016 'International Tables Vol C Tables 4.2.6.8 and 6.1.1.4'
H H 0.0000 0.0000 'International Tables Vol C Tables 4.2.6.8 and 6.1.1.4'
N N 0.0061 0.0033 'International Tables Vol C Tables 4.2.6.8 and 6.1.1.4'
O O 0.0106 0.0060 'International Tables Vol C Tables 4.2.6.8 and 6.1.1.4'
Cd Cd -0.8075 1.2024 'International Tables Vol C Tables 4.2.6.8 and 6.1.1.4'

loop_
_geom_angle_atom_site_label_1
_geom_angle_atom_site_label_2
_geom_angle_atom_site_label_3
_geom_angle
_geom_angle_site_symmetry_1
_geom_angle_site_symmetry_3
O1 Cd1 N5 110.86(19) 4_566 .
O1 Cd1 N1 118.6(2) 4_566 .
N5 Cd1 N1 112.7(2) . .
O1 Cd1 O6 139.80(19) 4_566 4_565
N5 Cd1 O6 90.9(2) . 4_565
N1 Cd1 O6 79.5(2) . 4_565
O1 Cd1 O5 87.15(19) 4_566 4_565
N5 Cd1 O5 115.4(2) . 4_565
N1 Cd1 O5 109.86(19) . 4_565
O6 Cd1 O5 52.7(2) 4_565 4_565
O11 Cd2 O10 92.3(2) . .
O11 Cd2 O7 136.32(19) . 1_554
O10 Cd2 O7 91.81(18) . 1_554
O11 Cd2 O9 83.3(2) . .
O10 Cd2 O9 174.92(18) . .
O7 Cd2 O9 93.15(17) 1_554 .
O11 Cd2 O4 84.85(18) . .
O10 Cd2 O4 86.44(18) . .
O7 Cd2 O4 138.81(16) 1_554 .
O9 Cd2 O4 90.53(17) . .
O11 Cd2 O3 139.06(18) . .
O10 Cd2 O3 91.27(17) . .
O7 Cd2 O3 84.25(17) 1_554 .
O9 Cd2 O3 90.30(16) . .
O4 Cd2 O3 54.70(15) . .
O11 Cd2 O8 82.08(19) . 1_554
O10 Cd2 O8 94.26(18) . 1_554
O7 Cd2 O8 54.25(17) 1_554 1_554
O9 Cd2 O8 87.77(17) . 1_554
O4 Cd2 O8 166.93(17) . 1_554
O3 Cd2 O8 138.23(15) . 1_554
O11 Cd2 C16 112.1(2) . .
O10 Cd2 C16 88.30(19) . .
O7 Cd2 C16 111.49(17) 1_554 .
O9 Cd2 C16 90.88(18) . .
O4 Cd2 C16 27.38(17) . .
O3 Cd2 C16 27.33(17) . .
O8 Cd2 C16 165.53(18) 1_554 .
C9 O1 Cd1 102.6(4) . 4_565
C16 O3 Cd2 91.4(4) . .
C16 O4 Cd2 93.3(4) . .
C25 O5 Cd1 90.4(4) . 4_566
C25 O6 Cd1 96.7(6) . 4_566
C32 O7 Cd2 96.8(4) . 1_556
C32 O8 Cd2 88.3(4) . 1_556
Cd2 O9 H9A 105(8) . .
Cd2 O9 H9B 109(7) . .
H9A O9 H9B 112(4) . .
Cd2 O10 H10A 138(6) . .
Cd2 O10 H10B 114(6) . .
H10A O10 H10B 107(3) . .
Cd2 O11 H11A 119(6) . .
Cd2 O11 H11B 130(5) . .
H11A O11 H11B 111(4) . .
C1 N1 N2 108.5(5) . .
C1 N1 Cd1 121.2(4) . .
N2 N1 Cd1 123.1(4) . .
C2 N2 N1 106.9(5) . .
C1 N3 C2 106.5(5) . .
C1 N3 N4 123.9(5) . .
C2 N3 N4 129.1(5) . .
N3 N4 H4A 120.0 . .
N3 N4 H4B 120.0 . .
H4A N4 H4B 120.0 . .
C17 N5 N6 108.9(5) . .
C17 N5 Cd1 122.8(4) . .
N6 N5 Cd1 120.3(4) . .
C18 N6 N5 105.7(5) . .
C17 N7 C18 106.7(5) . .
C17 N7 N8 123.9(5) . .
C18 N7 N8 129.4(5) . .
N7 N8 H8A 120.0 . .
N7 N8 H8B 120.0 . .
H8A N8 H8B 120.0 . .
N1 C1 N3 108.4(5) . .
N1 C1 C3 123.7(6) . .
N3 C1 C3 127.9(6) . .
N2 C2 N3 109.5(5) . .
N2 C2 C10 123.3(6) . .
N3 C2 C10 127.2(5) . .
C4 C3 C8 118.7(6) . .
C4 C3 C1 124.7(6) . .
C8 C3 C1 116.6(6) . .
C3 C4 C5 119.7(6) . .
C3 C4 H4 120.1 . .
C5 C4 H4 120.1 . .
C6 C5 C4 119.5(6) . .
C6 C5 C9 120.0(6) . .
C4 C5 C9 120.5(6) . .
C5 C6 C7 121.0(6) . .
C5 C6 H6 119.5 . .
C7 C6 H6 119.5 . .
C8 C7 C6 119.8(6) . .
C8 C7 H7 120.1 . .
C6 C7 H7 120.1 . .
C7 C8 C3 121.3(6) . .
C7 C8 H8 119.3 . .
C3 C8 H8 119.3 . .
O2 C9 O1 122.1(6) . .
O2 C9 C5 119.6(6) . .
O1 C9 C5 118.3(6) . .
C11 C10 C15 119.2(6) . .
C11 C10 C2 123.5(6) . .
C15 C10 C2 117.1(5) . .
C12 C11 C10 120.0(6) . .
C12 C11 H11 120.0 . .
C10 C11 H11 120.0 . .
C11 C12 C13 120.1(5) . .
C11 C12 C16 119.9(5) . .
C13 C12 C16 119.9(5) . .
C14 C13 C12 120.6(6) . .
C14 C13 H13 119.7 . .
C12 C13 H13 119.7 . .
C15 C14 C13 119.3(6) . .
C15 C14 H14 120.3 . .
C13 C14 H14 120.3 . .
C14 C15 C10 120.9(5) . .
C14 C15 H15 119.6 . .
C10 C15 H15 119.6 . .
O3 C16 O4 120.5(6) . .
O3 C16 C12 121.0(6) . .
O4 C16 C12 118.3(5) . .
O3 C16 Cd2 61.2(3) . .
O4 C16 Cd2 59.3(3) . .
C12 C16 Cd2 176.8(5) . .
N5 C17 N7 108.4(6) . .
N5 C17 C19 122.6(6) . .
N7 C17 C19 129.0(6) . .
N6 C18 N7 110.2(6) . .
N6 C18 C26 123.3(6) . .
N7 C18 C26 126.5(6) . .
C20 C19 C24 118.4(7) . .
C20 C19 C17 122.8(6) . .
C24 C19 C17 118.7(6) . .
C19 C20 C21 119.9(7) . .
C19 C20 H20 120.1 . .
C21 C20 H20 120.1 . .
C22 C21 C20 120.4(7) . .
C22 C21 C25 117.3(7) . .
C20 C21 C25 122.2(7) . .
C23 C22 C21 119.9(7) . .
C23 C22 H22 120.0 . .
C21 C22 H22 120.0 . .
C22 C23 C24 121.7(8) . .
C22 C23 H23 119.2 . .
C24 C23 H23 119.2 . .
C23 C24 C19 119.6(7) . .
C23 C24 H24 120.2 . .
C19 C24 H24 120.2 . .
O6 C25 O5 119.4(7) . .
O6 C25 C21 120.2(8) . .
O5 C25 C21 120.3(7) . .
C31 C26 C27 119.0(6) . .
C31 C26 C18 119.4(6) . .
C27 C26 C18 121.3(6) . .
C28 C27 C26 120.1(6) . .
C28 C27 H27 120.0 . .
C26 C27 H27 120.0 . .
C27 C28 C29 120.2(6) . .
C27 C28 C32 120.0(6) . .
C29 C28 C32 119.8(6) . .
C30 C29 C28 119.5(6) . .
C30 C29 H29 120.2 . .
C28 C29 H29 120.2 . .
C31 C30 C29 119.5(6) . .
C31 C30 H30 120.2 . .
C29 C30 H30 120.2 . .
C30 C31 C26 121.6(6) . .
C30 C31 H31 119.2 . .
C26 C31 H31 119.2 . .
O7 C32 O8 120.6(6) . .
O7 C32 C28 120.0(6) . .
O8 C32 C28 119.4(6) . .
H1A O1W H1B 106(3) . .
H2A O2W H2B 104(3) . .
H3A O3W H3B 108(3) . .
H4C O4W H4D 95(5) . .
H5A O5W H5B 109(4) . .

loop_
_geom_bond_atom_site_label_1
_geom_bond_atom_site_label_2
_geom_bond_distance
_geom_bond_site_symmetry_2
Cd1 O1 2.241(5) 4_566
Cd1 N5 2.243(6) .
Cd1 N1 2.246(6) .
Cd1 O6 2.348(7) 4_565
Cd1 O5 2.478(5) 4_565
Cd2 O11 2.264(5) .
Cd2 O10 2.316(6) .
Cd2 O7 2.316(5) 1_554
Cd2 O9 2.343(5) .
Cd2 O4 2.369(4) .
Cd2 O3 2.412(4) .
Cd2 O8 2.494(5) 1_554
Cd2 C16 2.751(6) .
O1 C9 1.294(9) .
O1 Cd1 2.241(5) 4_565
O2 C9 1.231(8) .
O3 C16 1.263(8) .
O4 C16 1.267(7) .
O5 C25 1.244(10) .
O5 Cd1 2.478(5) 4_566
O6 C25 1.239(10) .
O6 Cd1 2.348(7) 4_566
O7 C32 1.260(8) .
O7 Cd2 2.316(5) 1_556
O8 C32 1.271(8) .
O8 Cd2 2.494(5) 1_556
O9 H9A 0.85(2) .
O9 H9B 0.84(2) .
O10 H10A 0.86(2) .
O10 H10B 0.85(2) .
O11 H11A 0.85(2) .
O11 H11B 0.84(2) .
N1 C1 1.333(8) .
N1 N2 1.385(8) .
N2 C2 1.314(8) .
N3 C1 1.354(8) .
N3 C2 1.382(8) .
N3 N4 1.401(8) .
N4 H4A 0.8600 .
N4 H4B 0.8600 .
N5 C17 1.326(8) .
N5 N6 1.394(8) .
N6 C18 1.316(8) .
N7 C17 1.349(8) .
N7 C18 1.370(8) .
N7 N8 1.409(8) .
N8 H8A 0.8600 .
N8 H8B 0.8600 .
C1 C3 1.441(9) .
C2 C10 1.472(9) .
C3 C4 1.398(9) .
C3 C8 1.406(9) .
C4 C5 1.407(9) .
C4 H4 0.9300 .
C5 C6 1.382(10) .
C5 C9 1.502(9) .
C6 C7 1.383(10) .
C6 H6 0.9300 .
C7 C8 1.362(10) .
C7 H7 0.9300 .
C8 H8 0.9300 .
C10 C11 1.384(9) .
C10 C15 1.407(9) .
C11 C12 1.384(8) .
C11 H11 0.9300 .
C12 C13 1.388(9) .
C12 C16 1.501(9) .
C13 C14 1.385(9) .
C13 H13 0.9300 .
C14 C15 1.372(9) .
C14 H14 0.9300 .
C15 H15 0.9300 .
C17 C19 1.458(10) .
C18 C26 1.472(9) .
C19 C20 1.392(9) .
C19 C24 1.414(11) .
C20 C21 1.392(10) .
C20 H20 0.9300 .
C21 C22 1.386(11) .
C21 C25 1.486(10) .
C22 C23 1.339(12) .
C22 H22 0.9300 .
C23 C24 1.384(12) .
C23 H23 0.9300 .
C24 H24 0.9300 .
C26 C31 1.395(9) .
C26 C27 1.397(9) .
C27 C28 1.375(9) .
C27 H27 0.9300 .
C28 C29 1.411(9) .
C28 C32 1.493(9) .
C29 C30 1.394(10) .
C29 H29 0.9300 .
C30 C31 1.367(10) .
C30 H30 0.9300 .
C31 H31 0.9300 .
O1W H1A 0.86(2) .
O1W H1B 0.86(2) .
O2W H2A 0.88(2) .
O2W H2B 0.88(2) .
O3W H3A 0.85(2) .
O3W H3B 0.86(2) .
O4W H4C 0.98(4) .
O4W H4D 0.88(4) .
O5W H5A 0.85(2) .
O5W H5B 0.85(2) .

loop_
_geom_hbond_atom_site_label_D
_geom_hbond_atom_site_label_H
_geom_hbond_atom_site_label_A
_geom_hbond_distance_DH
_geom_hbond_distance_HA
_geom_hbond_distance_DA
_geom_hbond_angle_DHA
_geom_hbond_site_symmetry_A
O9 H9A O10 0.85(2) 2.60(7) 3.232(8) 132(8) 1_455
O9 H9B O7 0.84(2) 1.84(3) 2.670(7) 166(11) 3_666
O10 H10A O4W 0.86(2) 1.92(4) 2.764(9) 165(10) 3_765
O10 H10B O3 0.85(2) 1.85(5) 2.668(6) 159(11) 3_765
O11 H11A O3W 0.85(2) 1.86(3) 2.697(9) 169(11) 3_765
O11 H11B O2W 0.84(2) 2.19(5) 2.937(9) 147(8) .
N4 H4B O8 0.86 2.38 2.966(8) 125.8 3_766
N8 H8B O4 0.86 2.29 2.932(7) 131.7 3_666
N8 H8B O9 0.86 2.66 3.269(7) 129.1 3_666
O1W H1A O4 0.86(2) 2.05(4) 2.863(7) 159(10) 3_766
O1W H1B O2 0.86(2) 2.08(3) 2.940(8) 171(11) 4_566
O2W H2A O5 0.88(2) 1.86(3) 2.721(8) 165(9) 3_666
O2W H2B O4W 0.88(2) 2.47(8) 3.013(10) 121(7) 3_665
O3W H3A O1 0.85(2) 2.04(5) 2.816(8) 151(8) .
O3W H3B O2W 0.86(2) 2.27(8) 3.004(10) 143(11) 3_665
O3W H3B O4W 0.86(2) 2.51(9) 3.134(10) 130(10) .
O4W H4D O8 0.88(4) 1.99(5) 2.828(9) 160(8) 3_666
O5W H5A O6 0.85(2) 1.69(7) 2.524(18) 164(23) 2_656
